data_2221545
loop_
_publ_author_name
'Kia, Reza'
'Fun, Hoong-Kun'
'Kargar, Hadi'

_publ_section_title
;
 2-(4,5-Dihydro-1<i>H</i>-imidazol-2-yl)pyridine
;
_journal_coeditor_code WN2314
_journal_issue 4
_journal_name_full 'Acta Crystallographica Section E'
_journal_page_first o780
_journal_paper_doi 10.1107/S1600536809009131
_journal_volume 65
_journal_year 2009
_chemical_formula_iupac 'C8 H9 N3'
_chemical_formula_moiety 'C8 H9 N3'
_chemical_formula_sum 'C8 H9 N3'
_chemical_formula_weight 147.18
_chemical_name_systematic
;
2-(4,5-Dihydro-1<i>H</i>-imidazol-2-yl)pyridine
;
_space_group_IT_number 61
_symmetry_cell_setting orthorhombic
_symmetry_space_group_name_Hall '-P 2ac 2ab'
_symmetry_space_group_name_H-M 'P b c a'
_atom_sites_solution_hydrogens geom
_atom_sites_solution_primary direct
_atom_sites_solution_secondary difmap
_audit_creation_method SHELXL97
_cell_angle_alpha 90.00
_cell_angle_beta 90.00
_cell_angle_gamma 90.00
_cell_formula_units_Z 8
_cell_length_a 10.0057(8)
_cell_length_b 7.9828(7)
_cell_length_c 17.6199(14)
_cell_measurement_reflns_used 3233
_cell_measurement_temperature 100
_cell_measurement_theta_max 30.89
_cell_measurement_theta_min 3.08
_cell_volume 1407.4(2)
_computing_cell_refinement 'APEX2 (Bruker, 2005)'
_computing_data_collection 'APEX2 (Bruker, 2005)'
_computing_data_reduction 'SAINT (Bruker, 2005)'
_computing_molecular_graphics 'SHELXTL (Sheldrick, 2008)'
_computing_publication_material
;
SHELXTL (Sheldrick, 2008) and PLATON (Spek, 2009)
;
_computing_structure_refinement 'SHELXTL (Sheldrick, 2008)'
_computing_structure_solution 'SHELXTL (Sheldrick, 2008)'
_diffrn_ambient_temperature 100
_diffrn_measured_fraction_theta_full 1.000
_diffrn_measured_fraction_theta_max 1.000
_diffrn_measurement_device_type 'Bruker SMART APEXII CCD area-detector'
_diffrn_measurement_method '\f and \w'
_diffrn_radiation_monochromator graphite
_diffrn_radiation_source 'fine-focus sealed tube'
_diffrn_radiation_type MoK\a
_diffrn_radiation_wavelength 0.71073
_diffrn_reflns_av_R_equivalents 0.0940
_diffrn_reflns_av_sigmaI/netI 0.0501
_diffrn_reflns_limit_h_max 11
_diffrn_reflns_limit_h_min -11
_diffrn_reflns_limit_k_max 9
_diffrn_reflns_limit_k_min -9
_diffrn_reflns_limit_l_max 20
_diffrn_reflns_limit_l_min -20
_diffrn_reflns_number 10642
_diffrn_reflns_theta_full 25.00
_diffrn_reflns_theta_max 25.00
_diffrn_reflns_theta_min 2.31
_diffrn_standards_number 0
_exptl_absorpt_coefficient_mu 0.089
_exptl_absorpt_correction_T_max 0.9922
_exptl_absorpt_correction_T_min 0.9587
_exptl_absorpt_correction_type multi-scan
_exptl_absorpt_process_details '(SADABS; Bruker, 2005)'
_exptl_crystal_colour colourless
_exptl_crystal_density_diffrn 1.389
_exptl_crystal_density_method 'not measured'
_exptl_crystal_description plate
_exptl_crystal_F_000 624
_exptl_crystal_size_max 0.48
_exptl_crystal_size_mid 0.46
_exptl_crystal_size_min 0.09
_refine_diff_density_max 0.262
_refine_diff_density_min -0.314
_refine_ls_extinction_method none
_refine_ls_goodness_of_fit_ref 1.080
_refine_ls_hydrogen_treatment mixed
_refine_ls_matrix_type full
_refine_ls_number_parameters 104
_refine_ls_number_reflns 1238
_refine_ls_number_restraints 0
_refine_ls_restrained_S_all 1.080
_refine_ls_R_factor_all 0.0820
_refine_ls_R_factor_gt 0.0512
_refine_ls_shift/su_max 0.000
_refine_ls_shift/su_mean 0.000
_refine_ls_structure_factor_coef Fsqd
_refine_ls_weighting_details 'calc w = 1/[\s^2^(Fo^2^)+(0.0658P)^2^+1.1427P] where P=(Fo^2^+2Fc^2^)/3'
_refine_ls_weighting_scheme calc
_refine_ls_wR_factor_gt 0.1231
_refine_ls_wR_factor_ref 0.1463
_reflns_number_gt 869
_reflns_number_total 1238
_reflns_threshold_expression I>2\s(I)
_cod_data_source_file wn2314.cif
_cod_data_source_block I
_cod_database_code 2221545
_cod_database_fobs_code 2221545

loop_
_symmetry_equiv_pos_as_xyz
'x, y, z'
'-x+1/2, -y, z+1/2'
'x+1/2, -y+1/2, -z'
'-x, y+1/2, -z+1/2'
'-x, -y, -z'
'x-1/2, y, -z-1/2'
'-x-1/2, y-1/2, z'
'x, -y-1/2, z-1/2'

loop_
_atom_site_type_symbol
_atom_site_label
_atom_site_fract_x
_atom_site_fract_y
_atom_site_fract_z
_atom_site_U_iso_or_equiv
_atom_site_adp_type
_atom_site_calc_flag
_atom_site_refinement_flags
_atom_site_occupancy
_atom_site_disorder_assembly
_atom_site_disorder_group
N N1 0.4819(2) 0.2650(3) -0.01294(14) 0.0329(7) Uani d . 1 . .
N N2 0.2746(2) 0.1657(3) -0.03211(12) 0.0232(6) Uani d . 1 . .
N N3 0.4811(2) 0.1456(3) 0.13473(12) 0.0225(6) Uani d . 1 . .
C C1 0.3126(3) 0.2543(4) -0.10232(14) 0.0251(7) Uani d . 1 . .
H H1 0.2478 0.3446 -0.1137 0.030 Uiso calc R 1 . .
H H2 0.3149 0.1757 -0.1457 0.030 Uiso calc R 1 . .
C C2 0.4531(3) 0.3285(4) -0.08783(14) 0.0232(7) Uani d . 1 . .
H H3 0.5188 0.2877 -0.1256 0.028 Uiso calc R 1 . .
H H4 0.4516 0.4525 -0.0886 0.028 Uiso calc R 1 . .
C C3 0.3763(2) 0.1770(3) 0.01289(14) 0.0195(6) Uani d . 1 . .
C C4 0.3779(3) 0.1036(3) 0.08982(14) 0.0202(6) Uani d . 1 . .
C C5 0.2758(2) -0.0035(3) 0.11365(15) 0.0213(6) Uani d . 1 . .
H H5 0.2050 -0.0326 0.0803 0.026 Uiso calc R 1 . .
C C6 0.2797(3) -0.0662(4) 0.18629(14) 0.0231(7) Uani d . 1 . .
H H6 0.2106 -0.1378 0.2040 0.028 Uiso calc R 1 . .
C C7 0.3852(3) -0.0238(3) 0.23325(15) 0.0231(7) Uani d . 1 . .
H H7 0.3904 -0.0658 0.2836 0.028 Uiso calc R 1 . .
C C8 0.4829(3) 0.0814(4) 0.20475(15) 0.0229(7) Uani d . 1 . .
H H8 0.5556 0.1097 0.2369 0.027 Uiso calc R 1 . .
H H1N1 0.555(3) 0.278(4) 0.0109(16) 0.036(9) Uiso d . 1 . .

loop_
_atom_site_aniso_label
_atom_site_aniso_U_11
_atom_site_aniso_U_22
_atom_site_aniso_U_33
_atom_site_aniso_U_12
_atom_site_aniso_U_13
_atom_site_aniso_U_23
N1 0.0146(14) 0.0501(17) 0.0340(15) -0.0094(12) -0.0053(12) 0.0105(12)
N2 0.0147(13) 0.0261(13) 0.0289(12) 0.0008(10) -0.0021(10) -0.0009(9)
N3 0.0105(11) 0.0244(13) 0.0326(13) 0.0018(10) -0.0013(10) -0.0013(10)
C1 0.0138(14) 0.0320(16) 0.0296(15) 0.0004(12) -0.0023(12) 0.0006(12)
C2 0.0146(14) 0.0260(15) 0.0290(15) 0.0005(12) 0.0007(11) -0.0008(11)
C3 0.0118(14) 0.0173(14) 0.0292(15) 0.0027(11) 0.0018(11) -0.0038(11)
C4 0.0108(13) 0.0180(14) 0.0317(15) 0.0048(11) 0.0008(11) -0.0028(11)
C5 0.0102(15) 0.0204(15) 0.0334(15) 0.0005(11) -0.0010(11) -0.0056(11)
C6 0.0161(15) 0.0205(15) 0.0327(16) -0.0009(12) 0.0048(12) -0.0017(11)
C7 0.0204(15) 0.0203(14) 0.0287(15) 0.0029(12) 0.0023(12) 0.0001(11)
C8 0.0148(15) 0.0259(15) 0.0278(15) 0.0007(12) -0.0042(11) -0.0040(12)

loop_
_atom_type_symbol
_atom_type_description
_atom_type_scat_dispersion_real
_atom_type_scat_dispersion_imag
_atom_type_scat_source
C C 0.0033 0.0016 'International Tables Vol C Tables 4.2.6.8 and 6.1.1.4'
H H 0.0000 0.0000 'International Tables Vol C Tables 4.2.6.8 and 6.1.1.4'
N N 0.0061 0.0033 'International Tables Vol C Tables 4.2.6.8 and 6.1.1.4'

loop_
_geom_angle_atom_site_label_1
_geom_angle_atom_site_label_2
_geom_angle_atom_site_label_3
_geom_angle_site_symmetry_1
_geom_angle_site_symmetry_3
_geom_angle
_geom_angle_publ_flag
C3 N1 C2 . . 109.6(2) ?
C3 N1 H1N1 . . 125(2) ?
C2 N1 H1N1 . . 126(2) ?
C3 N2 C1 . . 106.1(2) ?
C8 N3 C4 . . 117.3(2) ?
N2 C1 C2 . . 106.2(2) ?
N2 C1 H1 . . 110.5 ?
C2 C1 H1 . . 110.5 ?
N2 C1 H2 . . 110.5 ?
C2 C1 H2 . . 110.5 ?
H1 C1 H2 . . 108.7 ?
N1 C2 C1 . . 101.4(2) ?
N1 C2 H3 . . 111.5 ?
C1 C2 H3 . . 111.5 ?
N1 C2 H4 . . 111.5 ?
C1 C2 H4 . . 111.5 ?
H3 C2 H4 . . 109.3 ?
N2 C3 N1 . . 116.5(2) ?
N2 C3 C4 . . 122.9(2) ?
N1 C3 C4 . . 120.5(2) ?
N3 C4 C5 . . 122.5(2) ?
N3 C4 C3 . . 116.7(2) ?
C5 C4 C3 . . 120.7(2) ?
C6 C5 C4 . . 118.8(2) ?
C6 C5 H5 . . 120.6 ?
C4 C5 H5 . . 120.6 ?
C5 C6 C7 . . 119.3(3) ?
C5 C6 H6 . . 120.4 ?
C7 C6 H6 . . 120.4 ?
C8 C7 C6 . . 118.1(2) ?
C8 C7 H7 . . 121.0 ?
C6 C7 H7 . . 121.0 ?
N3 C8 C7 . . 124.0(2) ?
N3 C8 H8 . . 118.0 ?
C7 C8 H8 . . 118.0 ?

loop_
_geom_bond_atom_site_label_1
_geom_bond_atom_site_label_2
_geom_bond_site_symmetry_2
_geom_bond_distance
_geom_bond_publ_flag
N1 C3 . 1.349(3) ?
N1 C2 . 1.442(4) ?
N1 H1N1 . 0.85(3) ?
N2 C3 . 1.293(3) ?
N2 C1 . 1.475(3) ?
N3 C8 . 1.336(3) ?
N3 C4 . 1.343(3) ?
C1 C2 . 1.547(4) ?
C1 H1 . 0.9900 ?
C1 H2 . 0.9900 ?
C2 H3 . 0.9900 ?
C2 H4 . 0.9900 ?
C3 C4 . 1.477(4) ?
C4 C5 . 1.397(4) ?
C5 C6 . 1.374(4) ?
C5 H5 . 0.9500 ?
C6 C7 . 1.383(4) ?
C6 H6 . 0.9500 ?
C7 C8 . 1.383(4) ?
C7 H7 . 0.9500 ?
C8 H8 . 0.9500 ?

loop_
_geom_hbond_atom_site_label_D
_geom_hbond_atom_site_label_H
_geom_hbond_atom_site_label_A
_geom_hbond_site_symmetry_A
_geom_hbond_distance_DH
_geom_hbond_distance_HA
_geom_hbond_distance_DA
_geom_hbond_angle_DHA
_geom_hbond_publ_flag
N1 H1N1 N2 3_555 0.85(3) 2.27(3) 3.084(3) 160(3) y
C2 H3 Cg1 5_655 0.99 2.87 3.611(3) 133 y
C6 H6 Cg1 7_545 0.95 2.84 3.561(3) 134 y

loop_
_geom_torsion_atom_site_label_1
_geom_torsion_atom_site_label_2
_geom_torsion_atom_site_label_3
_geom_torsion_atom_site_label_4
_geom_torsion_site_symmetry_1
_geom_torsion_site_symmetry_2
_geom_torsion_site_symmetry_3
_geom_torsion_site_symmetry_4
_geom_torsion
_geom_torsion_publ_flag
C3 N2 C1 C2 . . . . -3.2(3) ?
C3 N1 C2 C1 . . . . -2.3(3) ?
N2 C1 C2 N1 . . . . 3.3(3) ?
C1 N2 C3 N1 . . . . 1.9(3) ?
C1 N2 C3 C4 . . . . 179.9(2) ?
C2 N1 C3 N2 . . . . 0.4(3) ?
C2 N1 C3 C4 . . . . -177.7(2) ?
C8 N3 C4 C5 . . . . -0.5(4) ?
C8 N3 C4 C3 . . . . 179.3(2) ?
N2 C3 C4 N3 . . . . -170.2(2) ?
N1 C3 C4 N3 . . . . 7.7(4) ?
N2 C3 C4 C5 . . . . 9.5(4) ?
N1 C3 C4 C5 . . . . -172.6(2) ?
N3 C4 C5 C6 . . . . 1.2(4) ?
C3 C4 C5 C6 . . . . -178.6(2) ?
C4 C5 C6 C7 . . . . -1.0(4) ?
C5 C6 C7 C8 . . . . 0.3(4) ?
C4 N3 C8 C7 . . . . -0.4(4) ?
C6 C7 C8 N3 . . . . 0.5(4) ?

loop_
_cod_related_entry_id
_cod_related_entry_database
_cod_related_entry_code
1 ChemSpider 306668
